data_7702716
loop_
_publ_author_name
'Egold, Hans'
'Schwarze, Detlef'
'Fl\"orke, Ulrich'

_publ_section_title
;
 Substitution reactivity of the hydrido sulfido bridged dirhenium complex
 [Re2(&#x00B5;-H)(&#x00B5;-Snaph)(CO)8] (naph = 2-naphthyl)
;
_journal_issue 6
_journal_name_full 'Journal of the Chemical Society, Dalton Transactions'
_journal_page_first 1078
_journal_paper_doi 10.1039/b107859c
_journal_year 2002
_chemical_formula_moiety 'C22 H13 N O7 Re2 S'
_chemical_formula_sum 'C22 H13 N O7 Re2 S'
_chemical_formula_weight 806.79
_chemical_name_systematic
; 
\m-hydrido-\m-naphthylthiolato-ax-pyridine-heptacarbonyl-
dirhenium 
;
_space_group_IT_number 29
_space_group_name_Hall 'P 2c -2ac'
_space_group_name_H-M_alt 'P c a 21'
_symmetry_cell_setting orthorhombic
_symmetry_space_group_name_H-M 'P c a 21'
_atom_sites_solution_hydrogens geom
_atom_sites_solution_primary direct
_atom_sites_solution_secondary difmap
_audit_creation_method SHELXL-97
_cell_angle_alpha 90.00
_cell_angle_beta 90.00
_cell_angle_gamma 90.00
_cell_formula_units_Z 8
_cell_length_a 15.464(5)
_cell_length_b 15.262(4)
_cell_length_c 20.333(3)
_cell_measurement_reflns_used 27
_cell_measurement_temperature 298(2)
_cell_measurement_theta_max 33.004
_cell_measurement_theta_min 15.071
_cell_volume 4799(2)
_computing_cell_refinement 'Bruker XSCANS (Bruker, 1996)'
_computing_data_collection 'Bruker XSCANS (Bruker, 1996)'
_computing_data_reduction 'Bruker SHELXTL (Bruker, 1998)'
_computing_molecular_graphics 'Bruker SHELXTL (Bruker, 1998)'
_computing_publication_material 'Bruker SHELXTL (Bruker, 1998)'
_computing_structure_refinement 'Bruker SHELXTL (Bruker, 1998)'
_computing_structure_solution 'Bruker SHELXTL (Bruker, 1998)'
_diffrn_ambient_temperature 298(2)
_diffrn_measured_fraction_theta_full 0.994
_diffrn_measured_fraction_theta_max 0.994
_diffrn_measurement_device_type 'Bruker P4'
_diffrn_measurement_method omega
_diffrn_radiation_monochromator graphite
_diffrn_radiation_source 'sealed tube'
_diffrn_radiation_type MoK\a
_diffrn_radiation_wavelength 0.71073
_diffrn_reflns_av_R_equivalents 0.0540
_diffrn_reflns_av_sigmaI/netI 0.1007
_diffrn_reflns_limit_h_max 1
_diffrn_reflns_limit_h_min -20
_diffrn_reflns_limit_k_max 1
_diffrn_reflns_limit_k_min -19
_diffrn_reflns_limit_l_max 1
_diffrn_reflns_limit_l_min -26
_diffrn_reflns_number 6828
_diffrn_reflns_theta_full 27.50
_diffrn_reflns_theta_max 27.50
_diffrn_reflns_theta_min 2.00
_diffrn_standards_decay_% <1
_diffrn_standards_interval_count 397
_diffrn_standards_number 3
_exptl_absorpt_coefficient_mu 10.209
_exptl_absorpt_correction_T_max 0.782
_exptl_absorpt_correction_T_min 0.553
_exptl_absorpt_correction_type psi-scan
_exptl_crystal_colour colorless
_exptl_crystal_density_diffrn 2.233
_exptl_crystal_density_meas ?
_exptl_crystal_description block
_exptl_crystal_F_000 2984
_exptl_crystal_size_max 0.22
_exptl_crystal_size_mid 0.36
_exptl_crystal_size_min 0.48
_refine_diff_density_max 0.982
_refine_diff_density_min -0.965
_refine_diff_density_rms 0.239
_refine_ls_abs_structure_details 'Flack H D (1983), Acta Cryst. A39, 876-881'
_refine_ls_abs_structure_Flack 0.00(2)
_refine_ls_extinction_coef 0.00031(4)
_refine_ls_extinction_expression Fc^*^=kFc[1+0.001xFc^2^\l^3^/sin(2\q)]^-1/4^
_refine_ls_extinction_method SHELXL
_refine_ls_goodness_of_fit_ref 1.043
_refine_ls_hydrogen_treatment constr
_refine_ls_matrix_type full
_refine_ls_number_parameters 594
_refine_ls_number_reflns 5936
_refine_ls_number_restraints 705
_refine_ls_restrained_S_all 0.988
_refine_ls_R_factor_all 0.1289
_refine_ls_R_factor_gt 0.0612
_refine_ls_shift/su_max 0.000
_refine_ls_shift/su_mean 0.000
_refine_ls_structure_factor_coef Fsqd
_refine_ls_weighting_details 'calc w=1/[\s^2^(Fo^2^)+(0.0551P)^2^] where P=(Fo^2^+2Fc^2^)/3'
_refine_ls_weighting_scheme calc
_refine_ls_wR_factor_gt 0.1059
_refine_ls_wR_factor_ref 0.1277
_reflns_number_gt 3548
_reflns_number_total 5936
_reflns_threshold_expression >2sigma(I)
_cod_data_source_file b107859c.txt
_cod_data_source_block 3c
_cod_depositor_comments
;
The following automatic conversions were performed:

data item '_symmetry_cell_setting' value 'Orthorhombic' was changed
to 'orthorhombic' in accordance with the
/home/saulius/struct/COD-crude-data/automatic-downloads/DataCite-retrospective/RSC/depositions/lib/dictionaries/cif_core.dic
dictionary named 'cif_core.dic' version 2.4.2 last updated on
2011-04-26.

data item '_exptl_crystal_density_meas' value 'not measured' was
changed to '?' -- the value is perceived as not measured.

Automatic conversion script
Id: cif_fix_values 6909 2019-04-08 15:41:33Z antanas 
;
_cod_original_sg_symbol_H-M Pca2(1)
_cod_database_code 7702716

loop_
_symmetry_equiv_pos_as_xyz
'x, y, z'
'-x, -y, z+1/2'
'x+1/2, -y, z'
'-x+1/2, y, z+1/2'

loop_
_atom_site_label
_atom_site_type_symbol
_atom_site_fract_x
_atom_site_fract_y
_atom_site_fract_z
_atom_site_U_iso_or_equiv
_atom_site_adp_type
_atom_site_occupancy
_atom_site_symmetry_multiplicity
_atom_site_calc_flag
_atom_site_refinement_flags
Re1 Re -0.27384(7) 0.49926(6) 0.62859(4) 0.0471(3) Uani 1 1 d U
Re2 Re -0.14842(8) 0.64725(6) 0.58447(6) 0.0556(3) Uani 1 1 d U
S1 S -0.1323(4) 0.4874(4) 0.5723(3) 0.0493(15) Uani 1 1 d U
O1 O -0.3815(16) 0.5164(15) 0.5037(10) 0.090(7) Uani 1 1 d U
C1 C -0.3388(14) 0.5084(15) 0.5521(13) 0.046(6) Uani 1 1 d U
O2 O -0.3252(14) 0.3057(11) 0.6311(9) 0.081(6) Uani 1 1 d U
C2 C -0.3075(17) 0.3825(14) 0.6301(10) 0.052(6) Uani 1 1 d U
O3 O -0.4324(15) 0.5440(15) 0.7097(11) 0.103(8) Uani 1 1 d U
C3 C -0.3735(18) 0.5265(19) 0.6806(13) 0.063(8) Uani 1 1 d U
O4 O -0.0386(16) 0.6345(18) 0.7147(11) 0.114(9) Uani 1 1 d U
C4 C -0.0795(17) 0.638(2) 0.6676(16) 0.075(9) Uani 1 1 d U
O5 O -0.2534(14) 0.6663(14) 0.4558(11) 0.086(7) Uani 1 1 d U
C5 C -0.2176(18) 0.6569(18) 0.5014(17) 0.065(8) Uani 1 1 d U
O6 O -0.1900(16) 0.8384(12) 0.6179(12) 0.114(8) Uani 1 1 d U
C6 C -0.175(2) 0.7655(15) 0.6049(14) 0.089(10) Uani 1 1 d U
O7 O 0.0181(16) 0.6933(13) 0.5074(10) 0.094(8) Uani 1 1 d U
C7 C -0.045(3) 0.6756(18) 0.5364(17) 0.089(10) Uani 1 1 d U
N1 N -0.1964(12) 0.4757(14) 0.7216(9) 0.051(5) Uani 1 1 d DU
C8 C -0.1464(13) 0.4074(13) 0.7292(12) 0.050(6) Uani 1 1 d DU
H8 H -0.1379 0.3695 0.6940 0.060 Uiso 1 1 calc R
C9 C -0.1074(16) 0.3908(19) 0.7861(14) 0.074(7) Uani 1 1 d DU
H9 H -0.0702 0.3432 0.7895 0.088 Uiso 1 1 calc R
C10 C -0.1214(17) 0.442(2) 0.8390(16) 0.082(8) Uani 1 1 d DU
H10 H -0.0978 0.4267 0.8794 0.098 Uiso 1 1 calc R
C11 C -0.1698(19) 0.518(2) 0.8345(13) 0.084(8) Uani 1 1 d DU
H11 H -0.1765 0.5561 0.8697 0.100 Uiso 1 1 calc R
C12 C -0.2078(16) 0.5325(18) 0.7736(13) 0.061(7) Uani 1 1 d DU
H12 H -0.2419 0.5821 0.7677 0.073 Uiso 1 1 calc R
C21 C -0.1498(13) 0.4504(12) 0.4906(10) 0.041(5) Uani 1 1 d DU
C22 C -0.1934(12) 0.3764(12) 0.4779(10) 0.045(6) Uani 1 1 d DU
H22 H -0.2247 0.3495 0.5113 0.055 Uiso 1 1 calc R
C23 C -0.1924(11) 0.3394(12) 0.4156(10) 0.042(5) Uani 1 1 d DU
C24 C -0.2406(15) 0.2567(15) 0.4018(10) 0.053(6) Uani 1 1 d DU
H24 H -0.2718 0.2306 0.4356 0.064 Uiso 1 1 calc R
C25 C -0.2405(16) 0.2204(13) 0.3449(13) 0.060(6) Uani 1 1 d DU
H25 H -0.2711 0.1686 0.3386 0.072 Uiso 1 1 calc R
C26 C -0.1966(16) 0.2561(17) 0.2934(13) 0.066(7) Uani 1 1 d DU
H26 H -0.1976 0.2294 0.2523 0.080 Uiso 1 1 calc R
C27 C -0.1491(16) 0.3348(16) 0.3033(11) 0.055(6) Uani 1 1 d DU
H27 H -0.1186 0.3597 0.2686 0.066 Uiso 1 1 calc R
C28 C -0.1482(14) 0.3732(14) 0.3631(10) 0.042(5) Uani 1 1 d DU
C29 C -0.1014(15) 0.4508(15) 0.3773(11) 0.055(6) Uani 1 1 d DU
H29 H -0.0694 0.4772 0.3441 0.066 Uiso 1 1 calc R
C30 C -0.1018(15) 0.4875(15) 0.4379(12) 0.052(6) Uani 1 1 d DU
H30 H -0.0700 0.5383 0.4453 0.062 Uiso 1 1 calc R
Re3 Re 0.09470(7) 0.12643(6) 0.34862(6) 0.0495(3) Uani 1 1 d U
Re4 Re -0.04158(7) -0.01002(6) 0.39437(4) 0.0455(3) Uani 1 1 d U
S2 S 0.0986(4) -0.0357(4) 0.3395(4) 0.0566(16) Uani 1 1 d U
O31 O -0.0026(14) 0.1512(14) 0.2155(11) 0.087(6) Uani 1 1 d U
C31 C 0.0279(17) 0.1397(18) 0.2650(15) 0.061(7) Uani 1 1 d U
O32 O 0.2060(14) 0.1201(14) 0.4765(10) 0.092(7) Uani 1 1 d U
C32 C 0.1641(15) 0.1187(19) 0.4310(15) 0.063(8) Uani 1 1 d U
O33 O 0.2579(14) 0.1838(18) 0.2749(13) 0.121(9) Uani 1 1 d U
C33 C 0.196(2) 0.153(2) 0.304(2) 0.120(15) Uani 1 1 d U
O34 O 0.0532(14) 0.3183(13) 0.3854(12) 0.101(7) Uani 1 1 d U
C34 C 0.0693(16) 0.2467(14) 0.3711(12) 0.056(7) Uani 1 1 d U
O35 O -0.1122(15) -0.1976(13) 0.4048(12) 0.099(8) Uani 1 1 d U
C35 C -0.082(2) -0.132(2) 0.4017(13) 0.073(9) Uani 1 1 d U
O36 O -0.1971(13) 0.0554(14) 0.4707(13) 0.100(8) Uani 1 1 d U
C36 C -0.136(2) 0.0312(16) 0.4433(15) 0.064(8) Uani 1 1 d U
O37 O -0.1467(12) 0.0158(14) 0.2702(11) 0.084(7) Uani 1 1 d U
C37 C -0.1076(14) 0.0038(17) 0.3155(16) 0.056(7) Uani 1 1 d U
N2 N 0.0351(11) -0.0348(11) 0.4851(9) 0.042(5) Uani 1 1 d DU
C38 C 0.0352(13) 0.0204(18) 0.5340(14) 0.079(8) Uani 1 1 d DU
H38 H 0.0063 0.0734 0.5289 0.095 Uiso 1 1 calc R
C39 C 0.0773(18) 0.0036(19) 0.5941(15) 0.099(9) Uani 1 1 d DU
H39 H 0.0777 0.0449 0.6277 0.119 Uiso 1 1 calc R
C40 C 0.1182(18) -0.077(2) 0.6014(13) 0.076(8) Uani 1 1 d DU
H40 H 0.1440 -0.0941 0.6407 0.092 Uiso 1 1 calc R
C41 C 0.1181(16) -0.1275(16) 0.5498(13) 0.057(6) Uani 1 1 d DU
H41 H 0.1470 -0.1808 0.5532 0.068 Uiso 1 1 calc R
C42 C 0.0793(14) -0.1090(15) 0.4913(13) 0.051(6) Uani 1 1 d DU
H42 H 0.0837 -0.1478 0.4562 0.062 Uiso 1 1 calc R
C51 C 0.0841(16) -0.0836(14) 0.2591(11) 0.047(6) Uani 1 1 d DU
C52 C 0.0254(15) -0.1389(12) 0.2426(12) 0.055(6) Uani 1 1 d DU
H52 H -0.0183 -0.1513 0.2726 0.066 Uiso 1 1 calc R
C53 C 0.0239(16) -0.1815(13) 0.1814(11) 0.057(6) Uani 1 1 d DU
C54 C -0.040(2) -0.2341(18) 0.1666(15) 0.086(8) Uani 1 1 d DU
H54 H -0.0862 -0.2431 0.1951 0.103 Uiso 1 1 calc R
C55 C -0.035(2) -0.2773(18) 0.1036(16) 0.089(9) Uani 1 1 d DU
H55 H -0.0753 -0.3203 0.0937 0.106 Uiso 1 1 calc R
C56 C 0.0240(18) -0.2591(17) 0.0600(15) 0.072(8) Uani 1 1 d DU
H56 H 0.0207 -0.2827 0.0179 0.087 Uiso 1 1 calc R
C57 C 0.0896(16) -0.2055(16) 0.0764(12) 0.061(6) Uani 1 1 d DU
H57 H 0.1353 -0.1970 0.0474 0.073 Uiso 1 1 calc R
C58 C 0.0890(15) -0.1628(14) 0.1370(12) 0.049(5) Uani 1 1 d DU
C59 C 0.1505(17) -0.1077(18) 0.1532(13) 0.069(7) Uani 1 1 d DU
H59 H 0.1952 -0.0967 0.1237 0.082 Uiso 1 1 calc R
C60 C 0.1501(18) -0.066(2) 0.2130(15) 0.080(8) Uani 1 1 d DU
H60 H 0.1934 -0.0259 0.2231 0.096 Uiso 1 1 calc R

loop_
_atom_site_aniso_label
_atom_site_aniso_U_11
_atom_site_aniso_U_22
_atom_site_aniso_U_33
_atom_site_aniso_U_23
_atom_site_aniso_U_13
_atom_site_aniso_U_12
Re1 0.0531(6) 0.0458(5) 0.0425(6) -0.0071(5) -0.0014(5) -0.0018(5)
Re2 0.0724(8) 0.0384(5) 0.0559(6) -0.0018(5) -0.0151(6) -0.0061(5)
S1 0.056(4) 0.047(3) 0.045(3) 0.003(3) 0.003(3) 0.008(3)
O1 0.109(17) 0.105(16) 0.057(12) 0.010(12) -0.023(13) 0.009(14)
C1 0.018 0.051(13) 0.070(16) -0.015(12) 0.022(11) 0.005(11)
O2 0.133(16) 0.048(11) 0.062(11) -0.004(9) -0.001(12) -0.034(11)
C2 0.093(19) 0.039(12) 0.024(11) -0.016(11) 0.007(13) 0.013(13)
O3 0.115(18) 0.119(17) 0.075(14) 0.000(13) 0.041(14) 0.046(15)
C3 0.062(17) 0.074(18) 0.052(16) -0.006(14) 0.043(14) 0.009(15)
O4 0.105(19) 0.17(2) 0.065(14) -0.010(15) -0.040(14) -0.041(17)
C4 0.035(16) 0.11(2) 0.08(2) 0.014(18) 0.002(15) -0.034(16)
O5 0.075(15) 0.103(16) 0.079(14) 0.013(13) -0.029(13) -0.020(12)
C5 0.041(17) 0.063(17) 0.09(2) -0.022(16) 0.018(16) 0.001(14)
O6 0.16(2) 0.051(12) 0.135(19) -0.034(13) -0.024(17) 0.026(13)
C6 0.15(3) 0.021(12) 0.10(2) -0.012(13) -0.03(2) 0.006(15)
O7 0.113(19) 0.082(15) 0.086(15) 0.034(12) -0.021(14) -0.051(13)
C7 0.14(3) 0.042(16) 0.08(2) 0.016(15) -0.01(2) -0.031(19)
N1 0.038(11) 0.072(13) 0.044(11) -0.003(10) -0.003(10) -0.009(10)
C8 0.049(14) 0.034(11) 0.066(15) -0.002(11) 0.000(12) 0.003(11)
C9 0.075(17) 0.085(18) 0.060(15) 0.024(14) 0.003(15) 0.002(15)
C10 0.065(17) 0.12(2) 0.057(15) 0.006(18) -0.004(15) -0.035(16)
C11 0.079(18) 0.13(2) 0.040(13) -0.008(16) 0.010(14) -0.042(16)
C12 0.050(14) 0.075(15) 0.058(14) -0.029(13) 0.012(12) -0.040(12)
C21 0.066(15) 0.023(10) 0.033(11) -0.003(9) -0.003(11) 0.012(10)
C22 0.076(16) 0.021(10) 0.040(11) 0.015(9) 0.018(11) -0.005(10)
C23 0.052(13) 0.031(11) 0.044(11) -0.008(9) 0.020(10) -0.003(10)
C24 0.071(15) 0.056(13) 0.033(11) -0.003(10) 0.021(12) -0.020(12)
C25 0.090(16) 0.039(11) 0.052(13) 0.002(12) 0.004(15) -0.016(12)
C26 0.069(17) 0.074(16) 0.055(14) -0.017(13) -0.017(13) -0.014(14)
C27 0.063(15) 0.067(15) 0.036(12) 0.007(11) 0.015(12) 0.004(13)
C28 0.041(12) 0.039(11) 0.046(12) -0.001(9) 0.019(10) -0.006(10)
C29 0.064(15) 0.066(14) 0.035(11) 0.021(11) 0.013(11) -0.017(12)
C30 0.054(14) 0.051(13) 0.050(12) 0.024(11) 0.009(12) -0.004(12)
Re3 0.0484(6) 0.0453(5) 0.0547(6) 0.0035(6) -0.0055(6) 0.0004(5)
Re4 0.0455(5) 0.0444(6) 0.0467(6) 0.0040(5) -0.0023(5) 0.0052(5)
S2 0.055(4) 0.059(4) 0.055(4) -0.002(4) -0.005(4) 0.023(3)
O31 0.084(15) 0.097(15) 0.079(14) 0.015(12) -0.033(13) -0.014(12)
C31 0.041(16) 0.077(18) 0.066(18) 0.008(15) -0.004(14) -0.007(14)
O32 0.085(16) 0.119(17) 0.072(13) 0.019(13) -0.042(12) -0.004(14)
C32 0.018 0.091(19) 0.081(19) -0.022(17) -0.013(13) -0.011(14)
O33 0.049(14) 0.18(3) 0.13(2) 0.017(19) -0.027(15) -0.020(16)
C33 0.09(2) 0.08(2) 0.19(4) -0.09(2) -0.06(3) 0.02(2)
O34 0.108(16) 0.063(13) 0.132(18) -0.012(14) -0.024(15) 0.003(12)
C34 0.067(18) 0.022(11) 0.078(19) 0.008(11) -0.023(13) 0.000(11)
O35 0.112(18) 0.060(13) 0.124(18) 0.013(13) -0.012(15) -0.038(12)
C35 0.08(2) 0.10(2) 0.042(15) -0.013(17) 0.016(15) 0.024(19)
O36 0.052(13) 0.092(16) 0.16(2) 0.014(15) 0.052(14) 0.018(12)
C36 0.07(2) 0.043(15) 0.08(2) 0.022(14) -0.026(17) 0.007(14)
O37 0.055(13) 0.107(16) 0.091(15) 0.037(13) -0.027(12) 0.000(12)
C37 0.011(11) 0.068(16) 0.09(2) 0.025(15) 0.000(13) 0.001(12)
N2 0.047(12) 0.035(9) 0.046(10) -0.003(8) -0.012(9) 0.009(9)
C38 0.047(15) 0.113(19) 0.079(16) -0.024(15) 0.002(14) 0.055(14)
C39 0.11(2) 0.13(2) 0.062(16) 0.000(16) -0.003(16) 0.066(17)
C40 0.081(17) 0.098(18) 0.050(15) 0.024(14) 0.000(13) 0.031(15)
C41 0.062(15) 0.052(14) 0.056(14) -0.004(12) -0.001(13) 0.006(12)
C42 0.040(13) 0.051(13) 0.063(14) -0.011(12) -0.007(12) 0.005(11)
C51 0.052(14) 0.051(13) 0.039(12) 0.003(11) -0.003(11) 0.015(12)
C52 0.068(16) 0.038(12) 0.059(13) 0.008(11) 0.001(13) -0.020(12)
C53 0.073(15) 0.051(13) 0.047(12) -0.006(11) -0.001(12) -0.005(12)
C54 0.11(2) 0.074(17) 0.076(16) -0.013(15) -0.001(16) -0.054(16)
C55 0.10(2) 0.060(15) 0.11(2) -0.013(15) 0.003(17) -0.021(15)
C56 0.067(17) 0.067(16) 0.083(17) -0.006(14) 0.017(15) 0.001(14)
C57 0.058(15) 0.075(15) 0.050(13) 0.000(13) -0.002(14) 0.007(13)
C58 0.045(12) 0.044(12) 0.057(13) -0.013(11) -0.007(12) -0.003(10)
C59 0.049(15) 0.096(18) 0.060(15) 0.007(14) 0.015(13) 0.012(14)
C60 0.060(16) 0.110(19) 0.069(16) -0.008(16) 0.002(14) 0.033(15)

loop_
_atom_type_symbol
_atom_type_description
_atom_type_scat_dispersion_real
_atom_type_scat_dispersion_imag
_atom_type_scat_source
C C 0.0033 0.0016 'International Tables Vol C Tables 4.2.6.8 and 6.1.1.4'
H H 0.0000 0.0000 'International Tables Vol C Tables 4.2.6.8 and 6.1.1.4'
N N 0.0061 0.0033 'International Tables Vol C Tables 4.2.6.8 and 6.1.1.4'
O O 0.0106 0.0060 'International Tables Vol C Tables 4.2.6.8 and 6.1.1.4'
S S 0.1246 0.1234 'International Tables Vol C Tables 4.2.6.8 and 6.1.1.4'
Re Re -1.0185 7.2310 'International Tables Vol C Tables 4.2.6.8 and 6.1.1.4'

loop_
_geom_angle_atom_site_label_1
_geom_angle_atom_site_label_2
_geom_angle_atom_site_label_3
_geom_angle
C1 Re1 C2 86.2(10)
C1 Re1 C3 90.6(11)
C2 Re1 C3 88.5(11)
C1 Re1 N1 175.1(9)
C2 Re1 N1 89.0(9)
C3 Re1 N1 89.9(10)
C1 Re1 S1 95.5(6)
C2 Re1 S1 100.7(7)
C3 Re1 S1 169.3(9)
N1 Re1 S1 84.7(5)
C1 Re1 Re2 92.4(7)
C2 Re1 Re2 151.3(7)
C3 Re1 Re2 120.3(9)
N1 Re1 Re2 91.5(5)
S1 Re1 Re2 50.83(13)
C6 Re2 C7 94.2(14)
C6 Re2 C5 90.1(12)
C7 Re2 C5 89.9(13)
C6 Re2 C4 89.6(13)
C7 Re2 C4 90.2(13)
C5 Re2 C4 179.6(13)
C6 Re2 S1 170.4(10)
C7 Re2 S1 95.0(9)
C5 Re2 S1 92.4(8)
C4 Re2 S1 88.0(9)
C6 Re2 Re1 119.7(10)
C7 Re2 Re1 146.0(9)
C5 Re2 Re1 87.9(8)
C4 Re2 Re1 92.3(7)
S1 Re2 Re1 51.18(15)
C21 S1 Re2 113.2(6)
C21 S1 Re1 108.7(8)
Re2 S1 Re1 77.99(18)
O1 C1 Re1 178(2)
O2 C2 Re1 177(2)
O3 C3 Re1 178(3)
O4 C4 Re2 179(3)
O5 C5 Re2 176(3)
O6 C6 Re2 179(3)
O7 C7 Re2 179(3)
C8 N1 C12 119(2)
C8 N1 Re1 122.5(17)
C12 N1 Re1 118.2(18)
N1 C8 C9 122(3)
C8 C9 C10 121(3)
C9 C10 C11 121(3)
C10 C11 C12 115(3)
N1 C12 C11 122(3)
C22 C21 C30 117(2)
C22 C21 S1 121.7(17)
C30 C21 S1 119.9(17)
C21 C22 C23 121(2)
C28 C23 C22 124(2)
C28 C23 C24 114.9(19)
C22 C23 C24 120.8(19)
C25 C24 C23 122(2)
C24 C25 C26 121(2)
C25 C26 C27 119(2)
C28 C27 C26 120(2)
C27 C28 C23 122(2)
C27 C28 C29 124(2)
C23 C28 C29 114(2)
C30 C29 C28 122(2)
C29 C30 C21 122(2)
C33 Re3 C34 94.7(12)
C33 Re3 C32 88.4(15)
C34 Re3 C32 88.1(11)
C33 Re3 C31 89.7(14)
C34 Re3 C31 90.0(10)
C32 Re3 C31 177.2(12)
C33 Re3 S2 99.1(9)
C34 Re3 S2 165.9(8)
C32 Re3 S2 89.5(8)
C31 Re3 S2 92.8(8)
C33 Re3 Re4 149.9(9)
C34 Re3 Re4 115.4(7)
C32 Re3 Re4 94.2(8)
C31 Re3 Re4 88.4(8)
S2 Re3 Re4 50.97(17)
C36 Re4 C37 89.5(11)
C36 Re4 C35 91.9(11)
C37 Re4 C35 90.0(11)
C36 Re4 N2 91.9(9)
C37 Re4 N2 176.5(9)
C35 Re4 N2 86.8(10)
C36 Re4 S2 167.5(8)
C37 Re4 S2 96.1(7)
C35 Re4 S2 99.1(8)
N2 Re4 S2 83.1(5)
C36 Re4 Re3 117.5(8)
C37 Re4 Re3 92.1(7)
C35 Re4 Re3 150.5(8)
N2 Re4 Re3 90.0(4)
S2 Re4 Re3 51.34(15)
C51 S2 Re4 111.4(8)
C51 S2 Re3 117.9(7)
Re4 S2 Re3 77.69(18)
O31 C31 Re3 173(2)
O32 C32 Re3 175(3)
O33 C33 Re3 170(3)
O34 C34 Re3 179(3)
O35 C35 Re4 173(3)
O36 C36 Re4 176(3)
O37 C37 Re4 177(3)
C38 N2 C42 119(2)
C38 N2 Re4 121.6(16)
C42 N2 Re4 119.9(15)
N2 C38 C39 123(2)
C40 C39 C38 118(3)
C41 C40 C39 116(3)
C40 C41 C42 126(3)
N2 C42 C41 119(2)
C52 C51 C60 118(3)
C52 C51 S2 126(2)
C60 C51 S2 116(2)
C51 C52 C53 123(2)
C54 C53 C58 122(2)
C54 C53 C52 120(3)
C58 C53 C52 118(2)
C53 C54 C55 116(3)
C56 C55 C54 123(3)
C55 C56 C57 119(3)
C56 C57 C58 120(3)
C59 C58 C53 120(2)
C59 C58 C57 121(3)
C53 C58 C57 119(2)
C58 C59 C60 121(3)
C59 C60 C51 120(3)

loop_
_geom_bond_atom_site_label_1
_geom_bond_atom_site_label_2
_geom_bond_distance
Re1 C1 1.86(3)
Re1 C2 1.86(2)
Re1 C3 1.91(2)
Re1 N1 2.27(2)
Re1 S1 2.477(7)
Re1 Re2 3.1093(15)
Re2 C6 1.90(2)
Re2 C7 1.92(4)
Re2 C5 2.00(4)
Re2 C4 2.00(3)
Re2 S1 2.465(6)
S1 C21 1.77(2)
O1 C1 1.19(3)
O2 C2 1.20(3)
O3 C3 1.12(3)
O4 C4 1.15(3)
O5 C5 1.09(3)
O6 C6 1.17(3)
O7 C7 1.18(4)
N1 C8 1.31(3)
N1 C12 1.38(3)
C8 C9 1.33(3)
C9 C10 1.35(4)
C10 C11 1.37(4)
C11 C12 1.39(4)
C21 C22 1.34(3)
C21 C30 1.42(3)
C22 C23 1.39(3)
C23 C28 1.37(3)
C23 C24 1.49(3)
C24 C25 1.28(3)
C25 C26 1.36(3)
C26 C27 1.42(3)
C27 C28 1.35(3)
C28 C29 1.42(3)
C29 C30 1.35(3)
Re3 C33 1.85(5)
Re3 C34 1.93(2)
Re3 C32 1.99(3)
Re3 C31 2.00(3)
Re3 S2 2.482(6)
Re3 Re4 3.1054(15)
Re4 C36 1.88(3)
Re4 C37 1.91(3)
Re4 C35 1.97(4)
Re4 N2 2.225(17)
Re4 S2 2.469(7)
S2 C51 1.80(2)
O31 C31 1.13(3)
O32 C32 1.13(3)
O33 C33 1.22(5)
O34 C34 1.16(3)
O35 C35 1.11(3)
O36 C36 1.16(3)
O37 C37 1.12(3)
N2 C38 1.30(3)
N2 C42 1.33(3)
C38 C39 1.41(4)
C39 C40 1.39(3)
C40 C41 1.30(3)
C41 C42 1.36(3)
C51 C52 1.29(3)
C51 C60 1.41(4)
C52 C53 1.40(3)
C53 C54 1.31(3)
C53 C58 1.38(3)
C54 C55 1.44(4)
C55 C56 1.30(4)
C56 C57 1.34(3)
C57 C58 1.39(3)
C58 C59 1.31(3)
C59 C60 1.37(4)
